data_2105036
loop_
_publ_author_name
'Joseph, Sumy'
'Sathishkumar, Ranganathan'
'Mahapatra, Sudarshan'
'Desiraju, Gautam R.'

_publ_section_title
;
 Crystal packing and melting temperatures of small oxalate esters: the
 role of C---H&#x00B7;&#x00B7;&#x00B7;O hydrogen bonding
;
_journal_issue 6
_journal_name_full 'Acta Crystallographica Section B'
_journal_page_first 525
_journal_page_last 534
_journal_paper_doi 10.1107/S0108768111037487
_journal_volume 67
_journal_year 2011
_chemical_formula_moiety 'C10 H18 O4'
_chemical_formula_sum 'C10 H18 O4'
_chemical_formula_weight 202.24
_chemical_name_common 'Di-tert-butyl oxalate'
_chemical_name_systematic ?
_space_group_IT_number 14
_symmetry_cell_setting monoclinic
_symmetry_space_group_name_Hall '-P 2ybc'
_symmetry_space_group_name_H-M 'P 1 21/c 1'
_atom_sites_solution_hydrogens geom
_atom_sites_solution_primary direct
_atom_sites_solution_secondary difmap
_cell_angle_alpha 90
_cell_angle_beta 118.61(3)
_cell_angle_gamma 90
_cell_formula_units_Z 4
_cell_length_a 11.138(2)
_cell_length_b 10.686(2)
_cell_length_c 11.324(2)
_cell_measurement_reflns_used 2819
_cell_measurement_temperature 175
_cell_measurement_theta_max 27.50
_cell_measurement_theta_min 2.00
_cell_volume 1183.2(5)
_computing_cell_refinement 'CrystalClear-SM Expert 2.0 rc14 (Rigaku, 2009)'
_computing_data_collection 'CrystalClear-SM Expert 2.0 rc14 (Rigaku, 2009)'
_computing_data_reduction 'CrystalClear-SM Expert 2.0 rc14 (Rigaku, 2009)'
_computing_publication_material 'PLATON (Spek, 2003)'
_computing_structure_refinement 'SHELXL-97 (Sheldrick, 1997)'
_diffrn_ambient_temperature 175
_diffrn_detector_area_resol_mean 13.6612
_diffrn_measured_fraction_theta_full 0.998
_diffrn_measured_fraction_theta_max 0.998
_diffrn_measurement_device_type 'Rigaku Mercury375R (2x2 bin mode)'
_diffrn_measurement_method 'profile data from \w-scans'
_diffrn_radiation_monochromator 'Graphite Monochromator'
_diffrn_radiation_source 'Sealed Tube'
_diffrn_radiation_type MoK\a
_diffrn_radiation_wavelength 0.71073
_diffrn_reflns_av_R_equivalents 0.0542
_diffrn_reflns_av_sigmaI/netI 0.0328
_diffrn_reflns_limit_h_max 13
_diffrn_reflns_limit_h_min -13
_diffrn_reflns_limit_k_max 12
_diffrn_reflns_limit_k_min -12
_diffrn_reflns_limit_l_max 13
_diffrn_reflns_limit_l_min -13
_diffrn_reflns_number 10363
_diffrn_reflns_reduction_process
;
;
_diffrn_reflns_theta_full 25.42
_diffrn_reflns_theta_max 25.42
_diffrn_reflns_theta_min 2.80
_exptl_absorpt_coefficient_mu 0.087
_exptl_absorpt_correction_T_max 0.970
_exptl_absorpt_correction_T_min 0.958
_exptl_absorpt_correction_type multi-scan
_exptl_absorpt_process_details 'Jacobson, R. (1998) Private communication'
_exptl_crystal_colour colourless
_exptl_crystal_density_diffrn 1.135
_exptl_crystal_density_method 'Not Measured'
_exptl_crystal_description block
_exptl_crystal_F_000 440
_exptl_crystal_size_max 0.500
_exptl_crystal_size_mid 0.350
_exptl_crystal_size_min 0.350
_refine_diff_density_max 0.210
_refine_diff_density_min -0.199
_refine_ls_extinction_method none
_refine_ls_goodness_of_fit_ref 1.100
_refine_ls_hydrogen_treatment mixed
_refine_ls_matrix_type full
_refine_ls_number_parameters 199
_refine_ls_number_reflns 2174
_refine_ls_number_restraints 0
_refine_ls_restrained_S_all 1.100
_refine_ls_R_factor_all 0.0438
_refine_ls_R_factor_gt 0.0388
_refine_ls_shift/su_max 0.000
_refine_ls_shift/su_mean 0.000
_refine_ls_structure_factor_coef Fsqd
_refine_ls_weighting_details 'calc w=1/[\s^2^(Fo^2^)+(0.0423P)^2^+0.2299P] where P=(Fo^2^+2Fc^2^)/3'
_refine_ls_weighting_scheme calc
_refine_ls_wR_factor_gt 0.0966
_refine_ls_wR_factor_ref 0.1004
_reflns_number_gt 1948
_reflns_number_total 2174
_reflns_threshold_expression >2\s(i)
_cod_data_source_file og5050.cif
_cod_data_source_block DtBO175
_cod_depositor_comments
;
The following automatic conversions were performed:

'_symmetry_cell_setting' value 'Monoclinic' changed to 'monoclinic'
according to /home/saulius/struct/CIF-dictionaries/cif_core.dic
dictionary named 'cif_core.dic' version 2.4.1 from
2010-06-29.

'_exptl_absorpt_correction_type' value 'Multi-scan'
changed to 'multi-scan' according to
/home/saulius/struct/CIF-dictionaries/cif_core.dic dictionary named
'cif_core.dic' version 2.4.1 from 2010-06-29.

Automatic conversion script
Id: cif_fix_values 1715 2011-07-08 13:25:40Z adriana 
;
_cod_original_sg_symbol_H-M 'P 21/c'
_cod_database_code 2105036

loop_
_symmetry_equiv_pos_site_id
_symmetry_equiv_pos_as_xyz
1 x,y,z
2 -x,1/2+y,1/2-z
3 -x,-y,-z
4 x,1/2-y,1/2+z

loop_
_atom_site_aniso_label
_atom_site_aniso_U_11
_atom_site_aniso_U_22
_atom_site_aniso_U_33
_atom_site_aniso_U_12
_atom_site_aniso_U_13
_atom_site_aniso_U_23
O1 0.0416(5) 0.0306(5) 0.0393(5) 0.0024(4) 0.0089(5) 0.0024(4)
O2 0.0321(5) 0.0282(5) 0.0284(5) -0.0020(4) 0.0051(4) -0.0020(3)
O3 0.0371(5) 0.0401(6) 0.0526(6) 0.0079(5) 0.0048(5) -0.0132(5)
O4 0.0270(5) 0.0317(5) 0.0387(5) -0.0004(4) 0.0066(4) -0.0055(4)
C1 0.0273(6) 0.0315(7) 0.0287(6) 0.0000(5) 0.0120(5) 0.0005(5)
C2 0.0286(6) 0.0324(7) 0.0271(6) 0.0014(5) 0.0091(5) -0.0005(5)
C3 0.0305(6) 0.0318(7) 0.0305(6) -0.0067(5) 0.0091(6) -0.0068(5)
C4 0.0410(8) 0.0452(8) 0.0401(8) -0.0078(7) 0.0201(7) -0.0118(7)
C5 0.0394(8) 0.0467(9) 0.0467(9) -0.0115(7) 0.0223(7) -0.0094(7)
C6 0.0460(9) 0.0431(9) 0.0378(8) -0.0020(7) 0.0008(7) -0.0046(7)
C7 0.0283(6) 0.0356(7) 0.0359(7) -0.0052(5) 0.0074(6) -0.0079(6)
C8 0.0329(8) 0.0455(9) 0.0737(13) -0.0021(7) 0.0015(9) -0.0034(9)
C9 0.0523(10) 0.0868(14) 0.0387(9) -0.0246(10) 0.0187(8) -0.0232(9)
C10 0.0470(9) 0.0396(8) 0.0559(10) -0.0084(7) 0.0208(8) -0.0043(7)

loop_
_atom_site_type_symbol
_atom_site_label
_atom_site_fract_x
_atom_site_fract_y
_atom_site_fract_z
_atom_site_U_iso_or_equiv
_atom_site_thermal_displace_type
_atom_site_occupancy
O O1 0.74816(10) 0.24503(8) -0.00325(9) 0.0415(3) Uani 1.000
O O2 0.89860(9) 0.11286(8) 0.15415(8) 0.0335(3) Uani 1.000
O O3 0.78946(10) -0.07049(10) -0.03216(11) 0.0502(3) Uani 1.000
O O4 0.59402(9) 0.04245(8) -0.12220(9) 0.0363(3) Uani 1.000
C C1 0.79156(12) 0.14260(11) 0.03887(12) 0.0298(4) Uani 1.000
C C2 0.72565(13) 0.02267(12) -0.04242(12) 0.0311(4) Uani 1.000
C C3 0.98587(13) 0.21236(12) 0.24968(12) 0.0332(4) Uani 1.000
C C4 0.90068(16) 0.29162(15) 0.29296(16) 0.0418(5) Uani 1.000
C C5 1.05211(16) 0.28845(16) 0.18334(17) 0.0436(5) Uani 1.000
C C6 1.09053(18) 0.13644(16) 0.36595(16) 0.0503(5) Uani 1.000
C C7 0.50458(13) -0.05674(13) -0.21600(13) 0.0366(4) Uani 1.000
C C8 0.36559(17) 0.00644(18) -0.2805(2) 0.0607(6) Uani 1.000
C C9 0.5540(2) -0.0871(2) -0.31596(18) 0.0606(6) Uani 1.000
C C10 0.50248(18) -0.16945(15) -0.13655(18) 0.0491(5) Uani 1.000
H H4A 0.9643(17) 0.3487(15) 0.3665(16) 0.047(4) Uiso 1.000
H H4B 0.8343(18) 0.3432(16) 0.2194(18) 0.053(5) Uiso 1.000
H H4C 0.8545(19) 0.2391(17) 0.3281(18) 0.061(5) Uiso 1.000
H H5A 1.1031(18) 0.2332(17) 0.1539(17) 0.060(5) Uiso 1.000
H H5B 1.1186(19) 0.3417(17) 0.2506(18) 0.060(5) Uiso 1.000
H H5C 0.9847(18) 0.3355(16) 0.1060(18) 0.051(5) Uiso 1.000
H H6A 1.0428(19) 0.0874(17) 0.4040(18) 0.061(5) Uiso 1.000
H H6B 1.1565(17) 0.1948(16) 0.4366(17) 0.050(4) Uiso 1.000
H H6C 1.143(2) 0.0842(18) 0.3349(19) 0.067(6) Uiso 1.000
H H8A 0.298(2) -0.0526(19) -0.3503(19) 0.068(5) Uiso 1.000
H H8B 0.338(3) 0.035(3) -0.211(3) 0.126(10) Uiso 1.000
H H8C 0.376(2) 0.072(2) -0.333(2) 0.076(6) Uiso 1.000
H H9A 0.487(2) -0.1407(17) -0.3827(19) 0.065(5) Uiso 1.000
H H9B 0.644(2) -0.1292(18) -0.272(2) 0.074(6) Uiso 1.000
H H9C 0.560(2) -0.007(2) -0.361(2) 0.094(7) Uiso 1.000
H H10A 0.433(2) -0.2282(18) -0.1992(19) 0.064(5) Uiso 1.000
H H10B 0.595(2) -0.2094(17) -0.0885(18) 0.064(5) Uiso 1.000
H H10C 0.474(2) -0.1421(19) -0.071(2) 0.077(6) Uiso 1.000

loop_
_atom_type_symbol
_atom_type_description
_atom_type_scat_dispersion_real
_atom_type_scat_dispersion_imag
_atom_type_scat_source
O O 0.0106 0.0060 'International Tables Vol C Tables 4.2.6.8 and 6.1.1.4'
H H 0.0000 0.0000 'International Tables Vol C Tables 4.2.6.8 and 6.1.1.4'
C C 0.0033 0.0016 'International Tables Vol C Tables 4.2.6.8 and 6.1.1.4'

loop_
_geom_angle_atom_site_label_1
_geom_angle_atom_site_label_2
_geom_angle_atom_site_label_3
_geom_angle
_geom_angle_publ_flag
C1 O2 C3 120.75(10) yes
C2 O4 C7 121.14(11) yes
O1 C1 O2 127.98(12) yes
O1 C1 C2 122.32(12) yes
O2 C1 C2 109.69(10) yes
O3 C2 O4 127.84(13) yes
O3 C2 C1 122.85(13) yes
O4 C2 C1 109.30(11) yes
O2 C3 C4 109.87(13) yes
O2 C3 C5 108.94(11) yes
O2 C3 C6 102.22(11) yes
C4 C3 C5 112.85(13) no
C4 C3 C6 111.05(13) no
C5 C3 C6 111.37(15) no
O4 C7 C8 101.88(12) yes
O4 C7 C9 109.07(14) yes
O4 C7 C10 109.73(11) yes
C8 C7 C9 112.85(14) no
C8 C7 C10 109.77(15) no
C9 C7 C10 112.95(14) no
C3 C4 H4A 107.8(12) no
C3 C4 H4B 112.0(12) no
C3 C4 H4C 110.3(12) no
H4A C4 H4B 108.1(14) no
H4A C4 H4C 108.4(15) no
H4B C4 H4C 110.1(18) no
C3 C5 H5A 110.1(11) no
C3 C5 H5B 107.4(12) no
C3 C5 H5C 111.9(13) no
H5A C5 H5B 106.0(17) no
H5A C5 H5C 109.1(16) no
H5B C5 H5C 112.2(15) no
C3 C6 H6A 108.4(12) no
C3 C6 H6B 109.0(10) no
C3 C6 H6C 109.6(11) no
H6A C6 H6B 109.0(15) no
H6A C6 H6C 113.1(17) no
H6B C6 H6C 107.7(17) no
C7 C8 H8A 107.8(13) no
C7 C8 H8B 112.1(18) no
C7 C8 H8C 103.0(14) no
H8A C8 H8B 114(2) no
H8A C8 H8C 103.7(17) no
H8B C8 H8C 116(2) no
C7 C9 H9A 107.1(14) no
C7 C9 H9B 111.4(12) no
C7 C9 H9C 109.3(13) no
H9A C9 H9B 110.2(17) no
H9A C9 H9C 108.8(16) no
H9B C9 H9C 110.0(19) no
C7 C10 H10A 108.1(11) no
C7 C10 H10B 111.0(12) no
C7 C10 H10C 108.4(12) no
H10A C10 H10B 111.6(17) no
H10A C10 H10C 107.9(19) no
H10B C10 H10C 109.7(17) no

loop_
_geom_bond_atom_site_label_1
_geom_bond_atom_site_label_2
_geom_bond_distance
_geom_bond_publ_flag
O1 C1 1.1994(15) yes
O2 C1 1.3176(15) yes
O2 C3 1.4962(16) yes
O3 C2 1.1961(18) yes
O4 C2 1.3198(18) yes
O4 C7 1.4936(17) yes
C1 C2 1.5432(18) no
C3 C4 1.518(2) no
C3 C5 1.517(2) no
C3 C6 1.510(2) no
C7 C8 1.518(3) no
C7 C9 1.512(3) no
C7 C10 1.510(2) no
C4 H4A 1.001(17) no
C4 H4B 0.977(18) no
C4 H4C 0.97(2) no
C5 H5A 0.98(2) no
C5 H5B 0.955(19) no
C5 H5C 0.977(18) no
C6 H6A 0.98(2) no
C6 H6B 1.003(18) no
C6 H6C 0.99(2) no
C8 H8A 1.01(2) no
C8 H8B 1.02(3) no
C8 H8C 0.96(2) no
C9 H9A 0.96(2) no
C9 H9B 0.99(2) no
C9 H9C 1.02(2) no
C10 H10A 0.99(2) no
C10 H10B 1.00(2) no
C10 H10C 0.98(2) no

loop_
_geom_contact_atom_site_label_1
_geom_contact_atom_site_label_2
_geom_contact_distance
_geom_contact_site_symmetry_2
_geom_contact_publ_flag
O1 O4 2.6895(14) . no
O1 C4 2.9880(19) . no
O1 C5 3.048(2) . no
O2 O3 2.7040(15) . no
O3 C9 3.028(2) . no
O3 C10 3.019(3) . no
O3 O2 2.7040(15) . no
O4 O1 2.6895(14) . no
O1 H8A 2.62(2) 2_654 no
O1 H9A 2.60(2) 2_654 no
O1 H4C 2.69(2) 4_554 no
O1 H5C 2.51(2) . no
O1 H4B 2.462(18) . no
O3 H9B 2.49(2) . no
O3 H10B 2.45(2) . no
O3 H6B 2.683(17) 2_745 no
O3 H5A 2.82(2) 3_755 no
O3 H4A 2.619(19) 2_745 no
O4 H10C 2.84(2) 3_655 no
C4 O1 2.9880(19) . no
C5 O1 3.048(2) . no
C9 O3 3.028(2) . no
C10 O3 3.019(3) . no
C1 H4B 2.841(18) . no
C1 H4C 3.06(2) 4_554 no
C1 H5C 2.81(2) . no
C2 H9B 2.82(2) . no
C2 H10B 2.795(19) . no
H4A H6B 2.51(3) . no
H4A O3 2.619(19) 2_755 no
H4B O1 2.462(18) . no
H4B C1 2.841(18) . no
H4B H5C 2.55(3) . no
H4C H6A 2.46(3) . no
H4C O1 2.69(2) 4_555 no
H4C C1 3.06(2) 4_555 no
H5A H6C 2.46(3) . no
H5A O3 2.82(2) 3_755 no
H5B H6B 2.50(3) . no
H5C O1 2.51(2) . no
H5C C1 2.81(2) . no
H5C H4B 2.55(3) . no
H6A H4C 2.46(3) . no
H6B H4A 2.51(3) . no
H6B H5B 2.50(3) . no
H6B O3 2.683(17) 2_755 no
H6C H5A 2.46(3) . no
H8A H9A 2.49(3) . no
H8A H10A 2.50(3) . no
H8A O1 2.62(2) 2_644 no
H8B H10C 2.47(4) . no
H8C H9C 2.37(3) . no
H8C H10B 2.57(3) 2_654 no
H9A H8A 2.49(3) . no
H9A H10A 2.60(3) . no
H9A O1 2.60(2) 2_644 no
H9B O3 2.49(2) . no
H9B C2 2.82(2) . no
H9B H10B 2.54(3) . no
H9C H8C 2.37(3) . no
H10A H8A 2.50(3) . no
H10A H9A 2.60(3) . no
H10B O3 2.45(2) . no
H10B C2 2.795(19) . no
H10B H9B 2.54(3) . no
H10B H8C 2.57(3) 2_644 no
H10C H8B 2.47(4) . no
H10C O4 2.84(2) 3_655 no

loop_
_geom_hbond_atom_site_label_D
_geom_hbond_atom_site_label_H
_geom_hbond_atom_site_label_A
_geom_hbond_distance_DH
_geom_hbond_distance_HA
_geom_hbond_distance_DA
_geom_hbond_angle_DHA
_geom_hbond_publ_flag
C4 H4B O1 0.977(18) 2.462(18) 2.9880(19) 113.4(13) yes
C5 H5C O1 0.977(18) 2.51(2) 3.048(2) 114.8(14) yes
C9 H9B O3 0.99(2) 2.49(2) 3.028(2) 114.1(15) yes
C10 H10B O3 1.00(2) 2.45(2) 3.019(3) 115.8(13) yes

loop_
_geom_torsion_atom_site_label_1
_geom_torsion_atom_site_label_2
_geom_torsion_atom_site_label_3
_geom_torsion_atom_site_label_4
_geom_torsion
_geom_torsion_publ_flag
C3 O2 C1 O1 -2.0(2) no
C3 O2 C1 C2 176.87(12) no
C1 O2 C3 C5 -63.56(17) no
C1 O2 C3 C6 178.51(14) no
C1 O2 C3 C4 60.54(16) no
C2 O4 C7 C8 178.04(13) no
C7 O4 C2 O3 -0.6(2) no
C7 O4 C2 C1 178.24(11) no
C2 O4 C7 C9 -62.45(16) no
C2 O4 C7 C10 61.77(18) no
O1 C1 C2 O3 150.16(15) no
O2 C1 C2 O3 -28.75(19) no
O2 C1 C2 O4 152.34(12) no
O1 C1 C2 O4 -28.76(19) no

loop_
_cod_related_entry_id
_cod_related_entry_database
_cod_related_entry_code
1 ChemSpider 62852
